data_7151081
loop_
_publ_author_name
'Cockroft, Scott L.'
'Perkins, Julie'
'Zonta, Cristiano'
'Adams, Harry'
'Spey, Sharon E.'
'Low, Caroline M. R.'
'Vinter, Jeremy G.'
'Lawson, Kevin R.'
'Urch, Christopher J.'
'Hunter, Christopher A.'

_publ_section_title
;
 Substituent effects on aromatic stacking interactions.
;
_journal_issue 7
_journal_name_full 'Organic &amp; biomolecular chemistry'
_journal_page_first 1062
_journal_page_last 1080
_journal_paper_doi 10.1039/b617576g
_journal_volume 5
_journal_year 2007
_chemical_formula_sum 'C16 H12 F5 N O2'
_chemical_formula_weight 345.27
_space_group_IT_number 4
_symmetry_cell_setting monoclinic
_symmetry_space_group_name_Hall 'P 2yb'
_symmetry_space_group_name_H-M 'P 1 21 1'
_atom_sites_solution_hydrogens geom
_atom_sites_solution_primary direct
_atom_sites_solution_secondary difmap
_audit_creation_method SHELXL-97
_cell_angle_alpha 90.00
_cell_angle_beta 96.579(5)
_cell_angle_gamma 90.00
_cell_formula_units_Z 2
_cell_length_a 4.7637(11)
_cell_length_b 10.695(3)
_cell_length_c 14.616(4)
_cell_measurement_reflns_used 1346
_cell_measurement_temperature 150(2)
_cell_measurement_theta_max 50.790
_cell_measurement_theta_min 4.721
_cell_volume 739.7(3)
_computing_cell_refinement 'Bruker SMART'
_computing_data_collection 'Bruker SMART'
_computing_data_reduction 'Bruker SHELXTL'
_computing_molecular_graphics 'Bruker SHELXTL'
_computing_publication_material 'Bruker SHELXTL'
_computing_structure_refinement 'SHELXL-97 (Sheldrick, 1997)'
_computing_structure_solution 'SHELXS-97 (Sheldrick, 1990)'
_diffrn_ambient_temperature 150(2)
_diffrn_detector_area_resol_mean 100
_diffrn_measured_fraction_theta_full 0.978
_diffrn_measured_fraction_theta_max 0.978
_diffrn_measurement_device_type 'CCD area detector'
_diffrn_measurement_method 'phi and omega scans'
_diffrn_radiation_monochromator graphite
_diffrn_radiation_source 'fine-focus sealed tube'
_diffrn_radiation_type MoK\a
_diffrn_radiation_wavelength 0.71073
_diffrn_reflns_av_R_equivalents 0.0516
_diffrn_reflns_av_sigmaI/netI 0.0591
_diffrn_reflns_limit_h_max 6
_diffrn_reflns_limit_h_min -6
_diffrn_reflns_limit_k_max 13
_diffrn_reflns_limit_k_min -12
_diffrn_reflns_limit_l_max 18
_diffrn_reflns_limit_l_min -14
_diffrn_reflns_number 4474
_diffrn_reflns_theta_full 27.52
_diffrn_reflns_theta_max 27.52
_diffrn_reflns_theta_min 1.40
_diffrn_standards_decay_% 0
_diffrn_standards_number 0
_exptl_absorpt_coefficient_mu 0.144
_exptl_absorpt_correction_T_max 0.9829
_exptl_absorpt_correction_T_min 0.9379
_exptl_absorpt_correction_type multi-scan
_exptl_absorpt_process_details sadabs
_exptl_crystal_colour colourless
_exptl_crystal_density_diffrn 1.550
_exptl_crystal_density_method 'not measured'
_exptl_crystal_description block
_exptl_crystal_F_000 352
_exptl_crystal_size_max 0.45
_exptl_crystal_size_mid 0.24
_exptl_crystal_size_min 0.12
_refine_diff_density_max 0.271
_refine_diff_density_min -0.232
_refine_diff_density_rms 0.057
_refine_ls_abs_structure_details 'Flack H D (1983), Acta Cryst. A39, 876-881'
_refine_ls_abs_structure_Flack -10(10)
_refine_ls_extinction_method none
_refine_ls_goodness_of_fit_ref 0.917
_refine_ls_hydrogen_treatment constr
_refine_ls_matrix_type full
_refine_ls_number_parameters 220
_refine_ls_number_reflns 1760
_refine_ls_number_restraints 1
_refine_ls_restrained_S_all 0.917
_refine_ls_R_factor_all 0.0723
_refine_ls_R_factor_gt 0.0463
_refine_ls_shift/su_max 0.001
_refine_ls_shift/su_mean 0.000
_refine_ls_structure_factor_coef Fsqd
_refine_ls_weighting_details 'calc w=1/[\s^2^(Fo^2^)+(0.0696P)^2^+0.0000P] where P=(Fo^2^+2Fc^2^)/3'
_refine_ls_weighting_scheme calc
_refine_ls_wR_factor_gt 0.1058
_refine_ls_wR_factor_ref 0.1181
_reflns_number_gt 1204
_reflns_number_total 1760
_reflns_threshold_expression >2sigma(I)
_cod_data_source_file b617576g.txt
_cod_data_source_block och234m
_cod_depositor_comments
;
The following automatic conversions were performed:
'_symmetry_cell_setting' value 'Monoclinic' changed to 'monoclinic'
according to '/home/saulius/struct/CIF-dictionaries/cif_core.dic'
dictionary named 'cif_core.dic' version 2.4.1 from
2010-06-29.

'_refine_ls_hydrogen_treatment' value 'CONSTR' changed to
'constr' according to '/home/saulius/struct/CIF-dictionaries/cif_core.dic'
dictionary named 'cif_core.dic' version 2.4.1 from 2010-06-29.

Automatic conversion script
Id: cif_fix_enum 1527 2010-12-29 10:47:43Z saulius 

The following automatic conversions were performed:

'_exptl_absorpt_correction_type' tag value 'multi-scans' was replaced
with 'multi-scan' value.

Automatic conversion script
Id: cif_fix_values 1646 2011-03-28 12:23:43Z adriana 
;
_cod_original_sg_symbol_H-M P2(1)
_cod_database_code 7151081

loop_
_symmetry_equiv_pos_as_xyz
'x, y, z'
'-x, y+1/2, -z'

loop_
_atom_site_label
_atom_site_type_symbol
_atom_site_fract_x
_atom_site_fract_y
_atom_site_fract_z
_atom_site_U_iso_or_equiv
_atom_site_adp_type
_atom_site_occupancy
_atom_site_symmetry_multiplicity
_atom_site_calc_flag
_atom_site_refinement_flags
_atom_site_disorder_assembly
_atom_site_disorder_group
F1 F 0.0008(5) 0.9302(2) 0.92179(14) 0.0336(6) Uani 1 1 d . . .
F2 F -0.1324(6) 0.9377(3) 1.09559(16) 0.0522(8) Uani 1 1 d . . .
F3 F 0.0854(6) 0.7674(3) 1.22072(15) 0.0544(8) Uani 1 1 d . . .
F4 F 0.4477(6) 0.5889(3) 1.17217(16) 0.0498(7) Uani 1 1 d . . .
F5 F 0.5788(5) 0.5794(2) 0.99881(16) 0.0435(7) Uani 1 1 d . . .
O1 O 0.6337(5) 0.7475(3) 0.85097(17) 0.0370(7) Uani 1 1 d . . .
O2 O 0.4200(6) 0.7748(3) 0.42669(17) 0.0397(7) Uani 1 1 d . . .
N1 N 0.1747(6) 0.7375(3) 0.78862(19) 0.0245(7) Uani 1 1 d . . .
H1A H -0.0015 0.7301 0.8006 0.029 Uiso 1 1 calc R . .
C1 C 0.2328(7) 0.7404(4) 0.6943(2) 0.0238(8) Uani 1 1 d . . .
C2 C 0.3929(8) 0.6458(4) 0.6600(2) 0.0272(8) Uani 1 1 d . . .
C3 C 0.4576(8) 0.6561(4) 0.5695(2) 0.0285(9) Uani 1 1 d . . .
H3A H 0.5682 0.5931 0.5450 0.034 Uiso 1 1 calc R . .
C4 C 0.3630(8) 0.7563(4) 0.5155(2) 0.0301(9) Uani 1 1 d . . .
C5 C 0.1900(8) 0.8460(4) 0.5491(2) 0.0292(9) Uani 1 1 d . . .
H5A H 0.1154 0.9119 0.5101 0.035 Uiso 1 1 calc R . .
C6 C 0.1249(8) 0.8400(4) 0.6397(2) 0.0267(9) Uani 1 1 d . . .
C7 C 0.4927(10) 0.5330(4) 0.7160(3) 0.0400(11) Uani 1 1 d . . .
H7A H 0.5263 0.4638 0.6746 0.060 Uiso 1 1 calc R . .
H7B H 0.3482 0.5084 0.7551 0.060 Uiso 1 1 calc R . .
H7C H 0.6686 0.5532 0.7547 0.060 Uiso 1 1 calc R . .
C8 C -0.0544(9) 0.9404(4) 0.6766(3) 0.0358(10) Uani 1 1 d . . .
H8A H -0.2335 0.9041 0.6906 0.054 Uiso 1 1 calc R . .
H8B H -0.0925 1.0064 0.6303 0.054 Uiso 1 1 calc R . .
H8C H 0.0462 0.9761 0.7328 0.054 Uiso 1 1 calc R . .
C9 C 0.3814(7) 0.7459(4) 0.8591(2) 0.0237(8) Uani 1 1 d . . .
C10 C 0.2879(7) 0.7524(4) 0.9539(2) 0.0225(7) Uani 1 1 d . . .
C11 C 0.1076(8) 0.8433(3) 0.9816(2) 0.0251(8) Uani 1 1 d . . .
C12 C 0.0425(9) 0.8482(4) 1.0704(3) 0.0312(9) Uani 1 1 d . . .
C13 C 0.1539(9) 0.7633(4) 1.1343(2) 0.0350(10) Uani 1 1 d . . .
C14 C 0.3373(9) 0.6723(4) 1.1092(3) 0.0326(9) Uani 1 1 d . . .
C15 C 0.4017(8) 0.6685(4) 1.0207(3) 0.0300(9) Uani 1 1 d . . .
C16 C 0.6230(9) 0.6947(4) 0.3922(3) 0.0367(10) Uani 1 1 d . . .
H16A H 0.8029 0.7008 0.4318 0.055 Uiso 1 1 calc R . .
H16B H 0.6505 0.7200 0.3294 0.055 Uiso 1 1 calc R . .
H16C H 0.5551 0.6082 0.3917 0.055 Uiso 1 1 calc R . .

loop_
_atom_site_aniso_label
_atom_site_aniso_U_11
_atom_site_aniso_U_22
_atom_site_aniso_U_33
_atom_site_aniso_U_23
_atom_site_aniso_U_13
_atom_site_aniso_U_12
F1 0.0400(14) 0.0332(13) 0.0275(11) -0.0004(11) 0.0028(10) 0.0072(12)
F2 0.0570(17) 0.0636(18) 0.0380(14) -0.0146(15) 0.0142(12) 0.0204(16)
F3 0.0684(17) 0.076(2) 0.0214(12) -0.0038(13) 0.0172(11) -0.0033(16)
F4 0.0674(18) 0.0475(16) 0.0316(13) 0.0135(12) -0.0074(12) 0.0003(14)
F5 0.0464(17) 0.0435(14) 0.0392(13) -0.0015(12) -0.0011(11) 0.0197(13)
O1 0.0227(13) 0.0600(19) 0.0297(14) -0.0070(14) 0.0085(11) -0.0042(14)
O2 0.0498(17) 0.0534(19) 0.0185(13) 0.0059(14) 0.0152(12) 0.0057(16)
N1 0.0200(14) 0.0360(18) 0.0185(14) -0.0002(14) 0.0072(11) -0.0012(15)
C1 0.0225(17) 0.031(2) 0.0186(17) -0.0028(17) 0.0058(13) -0.0046(18)
C2 0.029(2) 0.031(2) 0.0215(19) -0.0006(17) 0.0051(15) -0.0009(18)
C3 0.031(2) 0.032(2) 0.0235(19) -0.0043(17) 0.0094(16) 0.0008(18)
C4 0.0329(19) 0.039(2) 0.0197(18) -0.0017(19) 0.0060(15) -0.007(2)
C5 0.030(2) 0.034(2) 0.024(2) 0.0009(18) 0.0032(15) -0.0005(19)
C6 0.0229(19) 0.033(2) 0.0248(19) -0.0033(18) 0.0060(15) -0.0052(18)
C7 0.054(3) 0.038(2) 0.030(2) 0.004(2) 0.0154(19) 0.011(2)
C8 0.037(2) 0.039(2) 0.032(2) -0.001(2) 0.0090(17) 0.002(2)
C9 0.0237(18) 0.0266(19) 0.0210(17) -0.0016(16) 0.0030(13) -0.0016(17)
C10 0.0192(15) 0.0283(18) 0.0205(17) -0.0043(15) 0.0043(12) -0.0009(16)
C11 0.0288(19) 0.026(2) 0.0204(19) -0.0027(17) 0.0039(15) -0.0015(18)
C12 0.031(2) 0.036(2) 0.028(2) -0.0083(19) 0.0077(16) 0.0004(19)
C13 0.046(2) 0.042(3) 0.0178(18) -0.0044(19) 0.0068(16) -0.008(2)
C14 0.038(2) 0.034(2) 0.025(2) 0.0041(18) -0.0014(16) -0.0030(19)
C15 0.031(2) 0.029(2) 0.030(2) -0.0042(18) 0.0028(16) 0.0006(18)
C16 0.038(2) 0.049(2) 0.025(2) -0.006(2) 0.0115(17) -0.005(2)

loop_
_atom_type_symbol
_atom_type_description
_atom_type_scat_dispersion_real
_atom_type_scat_dispersion_imag
_atom_type_scat_source
C C 0.0033 0.0000 'International Tables Vol C Tables 4.2.6.8 and 6.1.1.4'
H H 0.0000 0.0000 'International Tables Vol C Tables 4.2.6.8 and 6.1.1.4'
N N 0.0061 0.0000 'International Tables Vol C Tables 4.2.6.8 and 6.1.1.4'
O O 0.0106 0.0000 'International Tables Vol C Tables 4.2.6.8 and 6.1.1.4'
F F 0.0171 0.0000 'International Tables Vol C Tables 4.2.6.8 and 6.1.1.4'

loop_
_geom_angle_atom_site_label_1
_geom_angle_atom_site_label_2
_geom_angle_atom_site_label_3
_geom_angle
_geom_angle_site_symmetry_1
_geom_angle_site_symmetry_3
_geom_angle_publ_flag
C4 O2 C16 117.6(3) . . ?
C9 N1 C1 121.9(3) . . ?
C6 C1 C2 121.9(3) . . ?
C6 C1 N1 117.8(3) . . ?
C2 C1 N1 120.2(3) . . ?
C3 C2 C1 118.2(4) . . ?
C3 C2 C7 119.2(3) . . ?
C1 C2 C7 122.5(3) . . ?
C4 C3 C2 120.8(3) . . ?
O2 C4 C3 124.7(3) . . ?
O2 C4 C5 115.1(3) . . ?
C3 C4 C5 120.1(3) . . ?
C6 C5 C4 120.6(4) . . ?
C1 C6 C5 118.1(3) . . ?
C1 C6 C8 121.7(3) . . ?
C5 C6 C8 120.1(4) . . ?
O1 C9 N1 124.7(3) . . ?
O1 C9 C10 119.2(3) . . ?
N1 C9 C10 116.1(3) . . ?
C15 C10 C11 116.8(3) . . ?
C15 C10 C9 119.0(3) . . ?
C11 C10 C9 124.0(4) . . ?
F1 C11 C12 118.8(3) . . ?
F1 C11 C10 119.9(3) . . ?
C12 C11 C10 121.2(4) . . ?
F2 C12 C13 119.3(3) . . ?
F2 C12 C11 120.0(4) . . ?
C13 C12 C11 120.6(4) . . ?
F3 C13 C12 120.3(4) . . ?
F3 C13 C14 120.1(4) . . ?
C12 C13 C14 119.6(3) . . ?
F4 C14 C15 121.1(4) . . ?
F4 C14 C13 119.6(3) . . ?
C15 C14 C13 119.3(4) . . ?
F5 C15 C14 117.7(4) . . ?
F5 C15 C10 119.9(3) . . ?
C14 C15 C10 122.4(3) . . ?

loop_
_geom_bond_atom_site_label_1
_geom_bond_atom_site_label_2
_geom_bond_distance
_geom_bond_site_symmetry_2
_geom_bond_publ_flag
F1 C11 1.336(4) . ?
F2 C12 1.348(5) . ?
F3 C13 1.341(4) . ?
F4 C14 1.345(5) . ?
F5 C15 1.336(4) . ?
O1 C9 1.221(4) . ?
O2 C4 1.370(4) . ?
O2 C16 1.427(5) . ?
N1 C9 1.344(4) . ?
N1 C1 1.437(4) . ?
C1 C6 1.393(5) . ?
C1 C2 1.394(5) . ?
C2 C3 1.396(5) . ?
C2 C7 1.504(6) . ?
C3 C4 1.376(6) . ?
C4 C5 1.391(5) . ?
C5 C6 1.395(5) . ?
C6 C8 1.510(5) . ?
C9 C10 1.505(5) . ?
C10 C15 1.389(5) . ?
C10 C11 1.388(5) . ?
C11 C12 1.370(5) . ?
C12 C13 1.366(6) . ?
C13 C14 1.385(6) . ?
C14 C15 1.364(5) . ?

loop_
_geom_torsion_atom_site_label_1
_geom_torsion_atom_site_label_2
_geom_torsion_atom_site_label_3
_geom_torsion_atom_site_label_4
_geom_torsion
_geom_torsion_site_symmetry_1
_geom_torsion_site_symmetry_2
_geom_torsion_site_symmetry_3
_geom_torsion_site_symmetry_4
_geom_torsion_publ_flag
C9 N1 C1 C6 -116.2(4) . . . . ?
C9 N1 C1 C2 63.7(5) . . . . ?
C6 C1 C2 C3 3.4(5) . . . . ?
N1 C1 C2 C3 -176.4(3) . . . . ?
C6 C1 C2 C7 -175.4(4) . . . . ?
N1 C1 C2 C7 4.7(6) . . . . ?
C1 C2 C3 C4 -0.7(6) . . . . ?
C7 C2 C3 C4 178.2(4) . . . . ?
C16 O2 C4 C3 -9.2(6) . . . . ?
C16 O2 C4 C5 172.6(3) . . . . ?
C2 C3 C4 O2 178.9(4) . . . . ?
C2 C3 C4 C5 -3.0(6) . . . . ?
O2 C4 C5 C6 -177.7(3) . . . . ?
C3 C4 C5 C6 4.1(6) . . . . ?
C2 C1 C6 C5 -2.4(5) . . . . ?
N1 C1 C6 C5 177.5(3) . . . . ?
C2 C1 C6 C8 178.4(4) . . . . ?
N1 C1 C6 C8 -1.7(5) . . . . ?
C4 C5 C6 C1 -1.4(5) . . . . ?
C4 C5 C6 C8 177.8(4) . . . . ?
C1 N1 C9 O1 -5.4(6) . . . . ?
C1 N1 C9 C10 175.1(4) . . . . ?
O1 C9 C10 C15 -52.3(6) . . . . ?
N1 C9 C10 C15 127.2(4) . . . . ?
O1 C9 C10 C11 123.0(4) . . . . ?
N1 C9 C10 C11 -57.5(5) . . . . ?
C15 C10 C11 F1 177.0(3) . . . . ?
C9 C10 C11 F1 1.7(6) . . . . ?
C15 C10 C11 C12 -1.0(6) . . . . ?
C9 C10 C11 C12 -176.4(4) . . . . ?
F1 C11 C12 F2 1.7(6) . . . . ?
C10 C11 C12 F2 179.8(4) . . . . ?
F1 C11 C12 C13 -178.1(4) . . . . ?
C10 C11 C12 C13 -0.1(6) . . . . ?
F2 C12 C13 F3 1.3(6) . . . . ?
C11 C12 C13 F3 -178.9(4) . . . . ?
F2 C12 C13 C14 -178.9(4) . . . . ?
C11 C12 C13 C14 0.9(6) . . . . ?
F3 C13 C14 F4 -0.4(6) . . . . ?
C12 C13 C14 F4 179.8(4) . . . . ?
F3 C13 C14 C15 179.1(4) . . . . ?
C12 C13 C14 C15 -0.6(6) . . . . ?
F4 C14 C15 F5 -0.2(6) . . . . ?
C13 C14 C15 F5 -179.8(4) . . . . ?
F4 C14 C15 C10 179.1(4) . . . . ?
C13 C14 C15 C10 -0.5(6) . . . . ?
C11 C10 C15 F5 -179.4(3) . . . . ?
C9 C10 C15 F5 -3.8(6) . . . . ?
C11 C10 C15 C14 1.3(6) . . . . ?
C9 C10 C15 C14 176.9(4) . . . . ?

loop_
_cod_related_entry_id
_cod_related_entry_database
_cod_related_entry_code
1 ChemSpider 17273995
